data_1572567
loop_
_publ_author_name
'Ota, Seiya'
'Soto, Miguel A.'
'Patrick, Brian O.'
'Kamal, Saeid'
'Lelj, Francesco'
'MacLachlan, Mark J.'

_publ_section_title
;
 &#x3c0;-Extended ligands with dual-binding behavior: hindered rotation
 unlocks unexpected reactivity in cyclometalated Pt complexes.
;
_journal_issue 36
_journal_name_full 'Chemical science'
_journal_page_first 14644
_journal_page_last 14650
_journal_paper_doi 10.1039/d4sc04799k
_journal_volume 15
_journal_year 2024
_chemical_formula_moiety 'C30 H20 Cl2 N2 Pt, C H2 Cl2'
_chemical_formula_sum 'C31 H22 Cl4 N2 Pt'
_chemical_formula_weight 759.39
_space_group_crystal_system monoclinic
_space_group_IT_number 14
_space_group_name_Hall '-P 2yn'
_space_group_name_H-M_alt 'P 1 21/n 1'
_atom_sites_solution_hydrogens geom
_audit_creation_date 2024-04-05
_audit_creation_method
;
Olex2 1.5
(compiled 2024.02.16 svn.r378c4104 for OlexSys, GUI svn.r6928)
;
_audit_update_record
;
2024-05-21 deposited with the CCDC.	2024-08-23 downloaded from the CCDC.
;
_cell_angle_alpha 90
_cell_angle_beta 114.056(4)
_cell_angle_gamma 90
_cell_formula_units_Z 4
_cell_length_a 18.290(3)
_cell_length_b 7.4428(10)
_cell_length_c 21.746(3)
_cell_measurement_reflns_used 9991
_cell_measurement_temperature 100(2)
_cell_measurement_theta_max 25.37
_cell_measurement_theta_min 2.47
_cell_volume 2703.2(7)
_computing_cell_refinement 'SAINT V8.40B (?, 2016)'
_computing_data_reduction 'SAINT V8.40B (?, 2016)'
_computing_molecular_graphics 'Olex2 1.5 (Dolomanov et al., 2009)'
_computing_publication_material 'Olex2 1.5 (Dolomanov et al., 2009)'
_computing_structure_refinement 'XL  (Sheldrick, 2008)'
_diffrn_ambient_temperature 100(2)
_diffrn_detector 'Bruker APEX2 area detector'
_diffrn_detector_area_resol_mean 7.9
_diffrn_detector_type 'CCD area detector'
_diffrn_measured_fraction_theta_full 0.995
_diffrn_measured_fraction_theta_max 0.995
_diffrn_measurement_device 'Bruker D8 Kappa diffractometer'
_diffrn_measurement_device_type 'Bruker APEX II area detector'
_diffrn_measurement_method '\w and \f scans'
_diffrn_radiation_monochromator 'TRIUMPH curved-crystal'
_diffrn_radiation_probe x-ray
_diffrn_radiation_type MoK\a
_diffrn_radiation_wavelength 0.71073
_diffrn_reflns_av_R_equivalents 0.0849
_diffrn_reflns_av_unetI/netI 0.0539
_diffrn_reflns_Laue_measured_fraction_full 0.995
_diffrn_reflns_Laue_measured_fraction_max 0.995
_diffrn_reflns_limit_h_max 19
_diffrn_reflns_limit_h_min -19
_diffrn_reflns_limit_k_max 8
_diffrn_reflns_limit_k_min -7
_diffrn_reflns_limit_l_max 23
_diffrn_reflns_limit_l_min -23
_diffrn_reflns_number 23667
_diffrn_reflns_point_group_measured_fraction_full 0.995
_diffrn_reflns_point_group_measured_fraction_max 0.995
_diffrn_reflns_theta_full 22.487
_diffrn_reflns_theta_max 22.487
_diffrn_reflns_theta_min 1.025
_diffrn_source 'sealed X-ray tube'
_diffrn_source_current 30.0
_diffrn_source_power 1.35
_diffrn_source_type 'Incoatec I\ms'
_diffrn_source_voltage 45.0
_diffrn_standards_number 0
_exptl_absorpt_coefficient_mu 5.611
_exptl_absorpt_correction_T_max 0.7448
_exptl_absorpt_correction_T_min 0.5248
_exptl_absorpt_correction_type multi-scan
_exptl_absorpt_process_details
;
SADABS-2016/2 (Bruker,2016/2) was used for absorption correction.
wR2(int) was 0.1012 before and 0.0741 after correction.
The Ratio of minimum to maximum transmission is 0.7046.
The \l/2 correction factor is Not present.
;
_exptl_crystal_colour colourless
_exptl_crystal_colour_primary colourless
_exptl_crystal_density_diffrn 1.866
_exptl_crystal_description needle
_exptl_crystal_F_000 1472
_exptl_crystal_recrystallization_method 'The material was recrystallised from DCM by slow evaporation'
_exptl_crystal_size_max 0.28
_exptl_crystal_size_mid 0.04
_exptl_crystal_size_min 0.03
_refine_diff_density_max 3.064
_refine_diff_density_min -3.663
_refine_diff_density_rms 0.457
_refine_ls_extinction_method none
_refine_ls_goodness_of_fit_ref 1.298
_refine_ls_hydrogen_treatment constr
_refine_ls_matrix_type full
_refine_ls_number_parameters 344
_refine_ls_number_reflns 3642
_refine_ls_number_restraints 558
_refine_ls_restrained_S_all 1.204
_refine_ls_R_factor_all 0.0923
_refine_ls_R_factor_gt 0.0782
_refine_ls_shift/su_max 0.000
_refine_ls_shift/su_mean 0.000
_refine_ls_structure_factor_coef Fsqd
_refine_ls_weighting_details 'w=1/[\s^2^(Fo^2^)+147.7143P] where P=(Fo^2^+2Fc^2^)/3'
_refine_ls_weighting_scheme calc
_refine_ls_wR_factor_gt 0.1605
_refine_ls_wR_factor_ref 0.1682
_reflns_Friedel_coverage 0.000
_reflns_number_gt 3154
_reflns_number_total 3642
_reflns_threshold_expression 'I > 2\s(I)'
_cod_data_source_file d4sc04799k2.cif
_cod_data_source_block mo_mm607_0m_a
_cod_depositor_comments 'Adding full bibliography for 1572565--1572572.cif.'
_cod_database_code 1572567
_shelx_shelxl_version_number 2019/1
_shelx_space_group_comment
;
The symmetry employed for this shelxl refinement is uniquely defined
by the following loop, which should always be used as a source of
symmetry information in preference to the above space-group names.
They are only intended as comments.
;
_shelx_estimated_absorpt_t_max 0.850
_shelx_estimated_absorpt_t_min 0.303
_olex2_refinement_description
;
1. Twinned data refinement
 Scales: 0.9832(9)
 0.0168(9)
2. Fixed Uiso
 At 1.2 times of:
  All C(H) groups, All C(H,H) groups
3. Uiso/Uaniso restraints and constraints
All non-hydrogen atoms have similar U: within 2A with sigma of 0.04 and sigma
for terminal atoms of 0.08 within 2A
4. Rigid body (RIGU) restrains
 All non-hydrogen atoms
 with sigma for 1-2 distances of 0.001 and sigma for 1-3 distances of 0.001
5.a Secondary CH2 refined with riding coordinates:
 C41(H41A,H41B)
5.b Aromatic/amide H refined with riding coordinates:
 C1(H1), C2(H2), C3(H3), C4(H4), C8(H8), C9(H9), C10(H10), C11(H11), C13(H13),
 C14(H14), C16(H16), C17(H17), C18(H18), C19(H19), C23(H23), C24(H24), C25(H25),
  C26(H26), C28(H28), C29(H29)
;
_olex2_diffrn_ambient_temperature_device 'Oxford Cryosystems'
_olex2_exptl_crystal_mounting_method 'The crystal was mounted on a mylar loop in oil'
_olex2_submission_original_sample_id NAPPtIV55
_olex2_submission_special_instructions 'No special instructions were received'

loop_
_space_group_symop_operation_xyz
'x, y, z'
'-x+1/2, y+1/2, -z+1/2'
'-x, -y, -z'
'x-1/2, -y-1/2, z-1/2'

loop_
_atom_site_label
_atom_site_type_symbol
_atom_site_fract_x
_atom_site_fract_y
_atom_site_fract_z
_atom_site_U_iso_or_equiv
_atom_site_adp_type
_atom_site_occupancy
_atom_site_site_symmetry_order
_atom_site_calc_flag
_atom_site_refinement_flags_posn
_atom_site_refinement_flags_adp
_atom_site_refinement_flags_occupancy
_atom_site_disorder_assembly
_atom_site_disorder_group
Pt1 Pt 0.58674(4) 0.70786(10) 0.84401(4) 0.0140(3) Uani 1 1 d . U . . .
Cl1 Cl 0.7113(3) 0.5363(6) 0.8797(2) 0.0184(11) Uani 1 1 d . . . . .
Cl2 Cl 0.6408(3) 0.8767(7) 0.9493(2) 0.0200(11) Uani 1 1 d . . . . .
N1 N 0.6308(9) 0.871(2) 0.7936(8) 0.0166(18) Uani 1 1 d . U . . .
N2 N 0.5329(9) 0.543(2) 0.8875(8) 0.0171(19) Uani 1 1 d . U . . .
C1 C 0.6582(11) 1.038(3) 0.8147(10) 0.018(3) Uani 1 1 d . U . . .
H1 H 0.664002 1.076252 0.858099 0.021 Uiso 1 1 calc R U . . .
C2 C 0.6785(12) 1.156(3) 0.7734(10) 0.021(3) Uani 1 1 d . U . . .
H2 H 0.698461 1.273418 0.788618 0.025 Uiso 1 1 calc R U . . .
C3 C 0.6685(11) 1.098(3) 0.7113(10) 0.019(3) Uani 1 1 d . U . . .
H3 H 0.680453 1.175790 0.682076 0.023 Uiso 1 1 calc R U . . .
C4 C 0.6410(11) 0.925(3) 0.6902(10) 0.019(3) Uani 1 1 d . U . . .
H4 H 0.637133 0.883316 0.647727 0.022 Uiso 1 1 calc R U . . .
C5 C 0.6199(11) 0.818(2) 0.7296(9) 0.015(3) Uani 1 1 d . U . . .
C6 C 0.5836(11) 0.633(3) 0.7124(9) 0.015(2) Uani 1 1 d . U . . .
C7 C 0.5732(12) 0.527(3) 0.6547(9) 0.017(3) Uani 1 1 d . U . . .
C8 C 0.6203(12) 0.548(3) 0.6183(10) 0.019(3) Uani 1 1 d . U . . .
H8 H 0.660910 0.636942 0.631125 0.023 Uiso 1 1 calc R U . . .
C9 C 0.6080(14) 0.438(3) 0.5638(11) 0.028(4) Uani 1 1 d . U . . .
H9 H 0.640137 0.455083 0.539231 0.034 Uiso 1 1 calc R U . . .
C10 C 0.5498(12) 0.302(3) 0.5435(10) 0.026(4) Uani 1 1 d . U . . .
H10 H 0.542062 0.229947 0.505376 0.031 Uiso 1 1 calc R U . . .
C11 C 0.5042(12) 0.276(3) 0.5792(9) 0.022(3) Uani 1 1 d . U . . .
H11 H 0.464582 0.184595 0.566031 0.027 Uiso 1 1 calc R U . . .
C12 C 0.5162(11) 0.386(3) 0.6366(9) 0.017(3) Uani 1 1 d . U . . .
C13 C 0.4722(11) 0.346(2) 0.6777(9) 0.015(3) Uani 1 1 d . U . . .
H13 H 0.430956 0.258401 0.663337 0.018 Uiso 1 1 calc R U . . .
C14 C 0.4905(12) 0.435(3) 0.7362(10) 0.022(4) Uani 1 1 d . U . . .
H14 H 0.465795 0.400689 0.765298 0.027 Uiso 1 1 calc R U . . .
C15 C 0.5464(11) 0.578(2) 0.7544(9) 0.017(2) Uani 1 1 d . U . . .
C16 C 0.5589(12) 0.385(3) 0.9128(10) 0.021(3) Uani 1 1 d . U . . .
H16 H 0.610124 0.348917 0.916116 0.025 Uiso 1 1 calc R U . . .
C17 C 0.5162(11) 0.267(3) 0.9349(10) 0.021(3) Uani 1 1 d . U . . .
H17 H 0.537092 0.152587 0.952617 0.025 Uiso 1 1 calc R U . . .
C18 C 0.4422(12) 0.323(3) 0.9303(9) 0.020(3) Uani 1 1 d . U . . .
H18 H 0.410828 0.245619 0.944484 0.024 Uiso 1 1 calc R U . . .
C19 C 0.4134(12) 0.492(3) 0.9050(9) 0.017(3) Uani 1 1 d . U . . .
H19 H 0.362387 0.529887 0.901826 0.021 Uiso 1 1 calc R U . . .
C20 C 0.4594(11) 0.606(3) 0.8842(10) 0.018(3) Uani 1 1 d . U . . .
C21 C 0.4352(11) 0.785(3) 0.8509(9) 0.017(3) Uani 1 1 d . U . . .
C22 C 0.3667(11) 0.884(2) 0.8447(9) 0.015(3) Uani 1 1 d . U . . .
C23 C 0.3255(11) 0.868(3) 0.8875(10) 0.018(3) Uani 1 1 d . U . . .
H23 H 0.344336 0.784447 0.923683 0.021 Uiso 1 1 calc R U . . .
C24 C 0.2584(12) 0.970(3) 0.8777(10) 0.021(3) Uani 1 1 d . U . . .
H24 H 0.231078 0.954183 0.906226 0.025 Uiso 1 1 calc R U . . .
C25 C 0.2308(12) 1.098(3) 0.8260(10) 0.023(4) Uani 1 1 d . U . . .
H25 H 0.182907 1.162528 0.817588 0.028 Uiso 1 1 calc R U . . .
C26 C 0.2736(11) 1.129(3) 0.7871(10) 0.020(3) Uani 1 1 d . U . . .
H26 H 0.256115 1.219404 0.753563 0.024 Uiso 1 1 calc R U . . .
C27 C 0.3419(11) 1.029(2) 0.7964(9) 0.014(3) Uani 1 1 d . U . . .
C28 C 0.3858(11) 1.065(3) 0.7582(10) 0.020(3) Uani 1 1 d . U . . .
H28 H 0.365796 1.150471 0.722702 0.023 Uiso 1 1 calc R U . . .
C29 C 0.4574(11) 0.980(3) 0.7705(10) 0.020(3) Uani 1 1 d . U . . .
H29 H 0.489658 1.018592 0.748060 0.024 Uiso 1 1 calc R U . . .
C30 C 0.4826(11) 0.837(2) 0.8169(9) 0.0174(19) Uani 1 1 d . U . . .
Cl3 Cl 0.4078(3) 0.7980(9) 0.6038(3) 0.0342(13) Uani 1 1 d . U . . .
Cl4 Cl 0.2808(4) 1.0681(8) 0.5656(3) 0.0417(16) Uani 1 1 d . U . . .
C41 C 0.3135(14) 0.864(3) 0.5413(12) 0.043(7) Uani 1 1 d . U . . .
H41A H 0.273706 0.767620 0.535220 0.052 Uiso 1 1 calc R U . . .
H41B H 0.318009 0.881364 0.497845 0.052 Uiso 1 1 calc R U . . .

loop_
_atom_site_aniso_label
_atom_site_aniso_U_11
_atom_site_aniso_U_22
_atom_site_aniso_U_33
_atom_site_aniso_U_23
_atom_site_aniso_U_13
_atom_site_aniso_U_12
Pt1 0.0156(4) 0.0092(4) 0.0180(4) -0.0006(4) 0.0078(3) -0.0001(4)
Cl1 0.019(2) 0.014(2) 0.022(2) 0.0013(18) 0.0088(17) 0.0047(17)
Cl2 0.021(2) 0.017(2) 0.021(2) 0.0002(17) 0.0081(17) 0.0053(18)
N1 0.017(3) 0.010(2) 0.023(2) 0.0010(18) 0.008(2) 0.003(2)
N2 0.020(3) 0.011(3) 0.020(3) -0.002(2) 0.008(2) 0.0001(19)
C1 0.019(8) 0.011(3) 0.026(4) 0.000(2) 0.011(4) 0.002(4)
C2 0.026(9) 0.011(3) 0.028(4) 0.000(3) 0.015(5) 0.001(4)
C3 0.024(9) 0.010(3) 0.028(4) 0.001(3) 0.013(5) 0.004(4)
C4 0.023(8) 0.009(3) 0.025(3) 0.002(3) 0.012(4) 0.005(4)
C5 0.015(6) 0.008(3) 0.022(3) 0.003(2) 0.007(3) 0.007(3)
C6 0.016(5) 0.008(3) 0.020(3) 0.004(2) 0.005(3) 0.007(3)
C7 0.024(5) 0.007(4) 0.020(3) 0.004(3) 0.008(4) 0.006(4)
C8 0.028(6) 0.007(5) 0.024(4) 0.004(4) 0.012(5) 0.006(5)
C9 0.042(7) 0.016(6) 0.032(5) -0.004(5) 0.021(5) -0.003(6)
C10 0.040(7) 0.014(6) 0.027(5) 0.000(5) 0.017(5) -0.001(5)
C11 0.034(6) 0.012(5) 0.022(4) 0.002(4) 0.012(4) 0.001(5)
C12 0.023(5) 0.006(4) 0.017(4) 0.006(3) 0.005(4) 0.007(4)
C13 0.021(5) 0.005(5) 0.016(4) 0.007(3) 0.003(4) 0.007(4)
C14 0.028(6) 0.017(5) 0.021(4) -0.002(4) 0.011(4) -0.005(5)
C15 0.019(4) 0.010(3) 0.020(3) 0.0015(19) 0.007(2) 0.004(2)
C16 0.025(4) 0.013(3) 0.027(8) 0.001(4) 0.014(5) 0.003(3)
C17 0.027(4) 0.013(3) 0.028(8) 0.000(4) 0.015(5) 0.002(3)
C18 0.026(4) 0.010(4) 0.026(8) -0.002(4) 0.014(5) 0.001(3)
C19 0.022(4) 0.009(3) 0.021(8) -0.004(4) 0.011(4) -0.001(3)
C20 0.021(3) 0.011(3) 0.023(7) -0.002(4) 0.010(4) 0.000(2)
C21 0.019(3) 0.010(3) 0.020(5) -0.004(3) 0.007(4) -0.002(3)
C22 0.016(4) 0.006(4) 0.020(5) -0.006(4) 0.006(4) -0.005(3)
C23 0.021(5) 0.009(6) 0.024(5) -0.003(4) 0.010(4) -0.002(4)
C24 0.024(5) 0.011(6) 0.031(6) 0.001(5) 0.014(5) 0.001(5)
C25 0.024(4) 0.015(7) 0.034(6) 0.004(5) 0.015(5) 0.002(5)
C26 0.019(4) 0.011(5) 0.028(6) 0.000(5) 0.010(4) -0.001(4)
C27 0.015(4) 0.005(4) 0.020(5) -0.006(4) 0.004(4) -0.006(4)
C28 0.019(4) 0.013(5) 0.027(5) 0.002(5) 0.009(4) 0.000(4)
C29 0.019(4) 0.015(5) 0.026(6) 0.002(5) 0.009(4) 0.001(4)
C30 0.018(3) 0.012(3) 0.022(3) -0.001(2) 0.008(2) 0.0003(19)
Cl3 0.033(3) 0.034(3) 0.035(3) 0.002(3) 0.014(2) 0.010(3)
Cl4 0.034(3) 0.031(3) 0.051(4) -0.016(3) 0.007(3) 0.009(2)
C41 0.044(8) 0.032(8) 0.044(7) -0.011(7) 0.008(9) 0.014(7)

loop_
_atom_type_symbol
_atom_type_description
_atom_type_scat_dispersion_real
_atom_type_scat_dispersion_imag
_atom_type_scat_source
C C 0.0033 0.0016 'International Tables Vol C Tables 4.2.6.8 and 6.1.1.4'
H H 0.0000 0.0000 'International Tables Vol C Tables 4.2.6.8 and 6.1.1.4'
Cl Cl 0.1484 0.1585 'International Tables Vol C Tables 4.2.6.8 and 6.1.1.4'
N N 0.0061 0.0033 'International Tables Vol C Tables 4.2.6.8 and 6.1.1.4'
Pt Pt -1.7033 8.3905 'International Tables Vol C Tables 4.2.6.8 and 6.1.1.4'

loop_
_geom_angle_atom_site_label_1
_geom_angle_atom_site_label_2
_geom_angle_atom_site_label_3
_geom_angle
_geom_angle_site_symmetry_1
_geom_angle_site_symmetry_3
_geom_angle_publ_flag
Cl2 Pt1 Cl1 90.11(16) . . ?
N1 Pt1 Cl1 87.8(4) . . ?
N1 Pt1 Cl2 95.8(5) . . ?
N1 Pt1 N2 174.9(6) . . ?
N1 Pt1 C15 80.4(7) . . ?
N2 Pt1 Cl1 95.9(5) . . ?
N2 Pt1 Cl2 87.8(4) . . ?
C15 Pt1 Cl1 89.0(5) . . ?
C15 Pt1 Cl2 176.2(6) . . ?
C15 Pt1 N2 96.0(7) . . ?
C30 Pt1 Cl1 176.7(6) . . ?
C30 Pt1 Cl2 90.2(5) . . ?
C30 Pt1 N1 95.4(7) . . ?
C30 Pt1 N2 80.8(7) . . ?
C30 Pt1 C15 90.9(7) . . ?
C1 N1 Pt1 123.2(13) . . ?
C1 N1 C5 119.3(16) . . ?
C5 N1 Pt1 116.7(12) . . ?
C16 N2 Pt1 125.2(14) . . ?
C16 N2 C20 120.2(17) . . ?
C20 N2 Pt1 114.4(12) . . ?
N1 C1 H1 119.4 . . ?
N1 C1 C2 121.2(18) . . ?
C2 C1 H1 119.4 . . ?
C1 C2 H2 121.1 . . ?
C3 C2 C1 117.9(19) . . ?
C3 C2 H2 121.1 . . ?
C2 C3 H3 119.7 . . ?
C2 C3 C4 120.6(19) . . ?
C4 C3 H3 119.7 . . ?
C3 C4 H4 119.9 . . ?
C5 C4 C3 120.2(19) . . ?
C5 C4 H4 119.9 . . ?
N1 C5 C6 112.3(16) . . ?
C4 C5 N1 120.7(18) . . ?
C4 C5 C6 127.0(18) . . ?
C7 C6 C5 127.4(17) . . ?
C15 C6 C5 112.8(17) . . ?
C15 C6 C7 119.1(18) . . ?
C8 C7 C6 123.2(18) . . ?
C8 C7 C12 118.5(18) . . ?
C12 C7 C6 118.1(18) . . ?
C7 C8 H8 119.9 . . ?
C9 C8 C7 120(2) . . ?
C9 C8 H8 119.9 . . ?
C8 C9 H9 118.9 . . ?
C8 C9 C10 122(2) . . ?
C10 C9 H9 118.9 . . ?
C9 C10 H10 120.5 . . ?
C11 C10 C9 119(2) . . ?
C11 C10 H10 120.5 . . ?
C10 C11 H11 119.9 . . ?
C10 C11 C12 120(2) . . ?
C12 C11 H11 119.9 . . ?
C7 C12 C11 119.9(18) . . ?
C7 C12 C13 120.6(17) . . ?
C11 C12 C13 119.5(18) . . ?
C12 C13 H13 120.2 . . ?
C14 C13 C12 119.6(18) . . ?
C14 C13 H13 120.2 . . ?
C13 C14 H14 119.9 . . ?
C13 C14 C15 120.3(19) . . ?
C15 C14 H14 119.9 . . ?
C6 C15 Pt1 113.8(14) . . ?
C6 C15 C14 121.5(18) . . ?
C14 C15 Pt1 124.5(14) . . ?
N2 C16 H16 118.0 . . ?
N2 C16 C17 124.0(19) . . ?
C17 C16 H16 118.0 . . ?
C16 C17 H17 121.4 . . ?
C18 C17 C16 117.2(19) . . ?
C18 C17 H17 121.4 . . ?
C17 C18 H18 119.8 . . ?
C17 C18 C19 120.3(19) . . ?
C19 C18 H18 119.8 . . ?
C18 C19 H19 120.0 . . ?
C18 C19 C20 120.0(19) . . ?
C20 C19 H19 120.0 . . ?
N2 C20 C21 114.4(16) . . ?
C19 C20 N2 118.2(17) . . ?
C19 C20 C21 127.0(18) . . ?
C22 C21 C20 126.1(17) . . ?
C30 C21 C20 112.0(17) . . ?
C30 C21 C22 121.3(18) . . ?
C21 C22 C23 125.3(18) . . ?
C21 C22 C27 117.7(17) . . ?
C23 C22 C27 116.6(17) . . ?
C22 C23 H23 119.2 . . ?
C24 C23 C22 121.6(19) . . ?
C24 C23 H23 119.2 . . ?
C23 C24 H24 119.8 . . ?
C23 C24 C25 120.3(19) . . ?
C25 C24 H24 119.8 . . ?
C24 C25 H25 120.2 . . ?
C26 C25 C24 119.6(19) . . ?
C26 C25 H25 120.2 . . ?
C25 C26 H26 119.4 . . ?
C25 C26 C27 121.2(19) . . ?
C27 C26 H26 119.4 . . ?
C26 C27 C22 120.0(17) . . ?
C26 C27 C28 120.6(18) . . ?
C28 C27 C22 119.4(17) . . ?
C27 C28 H28 119.1 . . ?
C29 C28 C27 121.8(19) . . ?
C29 C28 H28 119.1 . . ?
C28 C29 H29 120.2 . . ?
C28 C29 C30 119.6(19) . . ?
C30 C29 H29 120.2 . . ?
C21 C30 Pt1 115.7(14) . . ?
C21 C30 C29 119.5(17) . . ?
C29 C30 Pt1 124.7(14) . . ?
Cl3 C41 Cl4 110.1(13) . . ?
Cl3 C41 H41A 109.6 . . ?
Cl3 C41 H41B 109.6 . . ?
Cl4 C41 H41A 109.6 . . ?
Cl4 C41 H41B 109.6 . . ?
H41A C41 H41B 108.1 . . ?

loop_
_geom_bond_atom_site_label_1
_geom_bond_atom_site_label_2
_geom_bond_distance
_geom_bond_site_symmetry_2
_geom_bond_publ_flag
Pt1 Cl1 2.445(5) . ?
Pt1 Cl2 2.440(5) . ?
Pt1 N1 2.012(16) . ?
Pt1 N2 2.031(16) . ?
Pt1 C15 2.026(19) . ?
Pt1 C30 1.995(19) . ?
N1 C1 1.35(3) . ?
N1 C5 1.38(2) . ?
N2 C16 1.30(3) . ?
N2 C20 1.40(2) . ?
C1 H1 0.9500 . ?
C1 C2 1.41(3) . ?
C2 H2 0.9500 . ?
C2 C3 1.36(3) . ?
C3 H3 0.9500 . ?
C3 C4 1.39(3) . ?
C4 H4 0.9500 . ?
C4 C5 1.34(3) . ?
C5 C6 1.51(3) . ?
C6 C7 1.43(3) . ?
C6 C15 1.40(3) . ?
C7 C8 1.40(3) . ?
C7 C12 1.42(3) . ?
C8 H8 0.9500 . ?
C8 C9 1.38(3) . ?
C9 H9 0.9500 . ?
C9 C10 1.40(3) . ?
C10 H10 0.9500 . ?
C10 C11 1.36(3) . ?
C11 H11 0.9500 . ?
C11 C12 1.43(3) . ?
C12 C13 1.45(3) . ?
C13 H13 0.9500 . ?
C13 C14 1.35(3) . ?
C14 H14 0.9500 . ?
C14 C15 1.42(3) . ?
C16 H16 0.9500 . ?
C16 C17 1.39(3) . ?
C17 H17 0.9500 . ?
C17 C18 1.38(3) . ?
C18 H18 0.9500 . ?
C18 C19 1.39(3) . ?
C19 H19 0.9500 . ?
C19 C20 1.39(3) . ?
C20 C21 1.49(3) . ?
C21 C22 1.41(3) . ?
C21 C30 1.40(3) . ?
C22 C23 1.42(3) . ?
C22 C27 1.44(3) . ?
C23 H23 0.9500 . ?
C23 C24 1.39(3) . ?
C24 H24 0.9500 . ?
C24 C25 1.40(3) . ?
C25 H25 0.9500 . ?
C25 C26 1.39(3) . ?
C26 H26 0.9500 . ?
C26 C27 1.40(3) . ?
C27 C28 1.40(3) . ?
C28 H28 0.9500 . ?
C28 C29 1.38(3) . ?
C29 H29 0.9500 . ?
C29 C30 1.41(3) . ?
Cl3 C41 1.77(2) . ?
Cl4 C41 1.79(2) . ?
C41 H41A 0.9900 . ?
C41 H41B 0.9900 . ?

loop_
_geom_torsion_atom_site_label_1
_geom_torsion_atom_site_label_2
_geom_torsion_atom_site_label_3
_geom_torsion_atom_site_label_4
_geom_torsion
_geom_torsion_site_symmetry_1
_geom_torsion_site_symmetry_2
_geom_torsion_site_symmetry_3
_geom_torsion_site_symmetry_4
_geom_torsion_publ_flag
Pt1 N1 C1 C2 -171.4(14) . . . . ?
Pt1 N1 C5 C4 174.1(14) . . . . ?
Pt1 N1 C5 C6 -6.0(19) . . . . ?
Pt1 N2 C16 C17 -172.1(15) . . . . ?
Pt1 N2 C20 C19 171.9(14) . . . . ?
Pt1 N2 C20 C21 -1(2) . . . . ?
N1 C1 C2 C3 1(3) . . . . ?
N1 C5 C6 C7 -171.8(18) . . . . ?
N1 C5 C6 C15 18(2) . . . . ?
N2 C16 C17 C18 -1(3) . . . . ?
N2 C20 C21 C22 -175.6(17) . . . . ?
N2 C20 C21 C30 13(2) . . . . ?
C1 N1 C5 C4 4(3) . . . . ?
C1 N1 C5 C6 -176.0(15) . . . . ?
C1 C2 C3 C4 -1(3) . . . . ?
C2 C3 C4 C5 4(3) . . . . ?
C3 C4 C5 N1 -5(3) . . . . ?
C3 C4 C5 C6 175.3(17) . . . . ?
C4 C5 C6 C7 8(3) . . . . ?
C4 C5 C6 C15 -161.8(19) . . . . ?
C5 N1 C1 C2 -2(3) . . . . ?
C5 C6 C7 C8 25(3) . . . . ?
C5 C6 C7 C12 -160.1(17) . . . . ?
C5 C6 C15 Pt1 -22.3(19) . . . . ?
C5 C6 C15 C14 162.3(17) . . . . ?
C6 C7 C8 C9 178.6(19) . . . . ?
C6 C7 C12 C11 -179.6(17) . . . . ?
C6 C7 C12 C13 -2(3) . . . . ?
C7 C6 C15 Pt1 166.9(13) . . . . ?
C7 C6 C15 C14 -8(3) . . . . ?
C7 C8 C9 C10 -1(3) . . . . ?
C7 C12 C13 C14 -5(3) . . . . ?
C8 C7 C12 C11 -4(3) . . . . ?
C8 C7 C12 C13 172.8(17) . . . . ?
C8 C9 C10 C11 -1(3) . . . . ?
C9 C10 C11 C12 0(3) . . . . ?
C10 C11 C12 C7 3(3) . . . . ?
C10 C11 C12 C13 -174.6(18) . . . . ?
C11 C12 C13 C14 171.7(18) . . . . ?
C12 C7 C8 C9 4(3) . . . . ?
C12 C13 C14 C15 6(3) . . . . ?
C13 C14 C15 Pt1 -174.4(14) . . . . ?
C13 C14 C15 C6 1(3) . . . . ?
C15 C6 C7 C8 -165.9(18) . . . . ?
C15 C6 C7 C12 9(3) . . . . ?
C16 N2 C20 C19 -3(3) . . . . ?
C16 N2 C20 C21 -176.9(17) . . . . ?
C16 C17 C18 C19 -1(3) . . . . ?
C17 C18 C19 C20 0(3) . . . . ?
C18 C19 C20 N2 2(3) . . . . ?
C18 C19 C20 C21 174.6(18) . . . . ?
C19 C20 C21 C22 12(3) . . . . ?
C19 C20 C21 C30 -160.1(19) . . . . ?
C20 N2 C16 C17 3(3) . . . . ?
C20 C21 C22 C23 24(3) . . . . ?
C20 C21 C22 C27 -164.0(17) . . . . ?
C20 C21 C30 Pt1 -18(2) . . . . ?
C20 C21 C30 C29 166.0(17) . . . . ?
C21 C22 C23 C24 -179.7(18) . . . . ?
C21 C22 C27 C26 178.5(17) . . . . ?
C21 C22 C27 C28 0(3) . . . . ?
C22 C21 C30 Pt1 169.5(14) . . . . ?
C22 C21 C30 C29 -6(3) . . . . ?
C22 C23 C24 C25 -2(3) . . . . ?
C22 C27 C28 C29 -7(3) . . . . ?
C23 C22 C27 C26 -8(3) . . . . ?
C23 C22 C27 C28 172.7(17) . . . . ?
C23 C24 C25 C26 -4(3) . . . . ?
C24 C25 C26 C27 3(3) . . . . ?
C25 C26 C27 C22 3(3) . . . . ?
C25 C26 C27 C28 -178.0(19) . . . . ?
C26 C27 C28 C29 173.8(18) . . . . ?
C27 C22 C23 C24 8(3) . . . . ?
C27 C28 C29 C30 8(3) . . . . ?
C28 C29 C30 Pt1 -176.8(15) . . . . ?
C28 C29 C30 C21 -2(3) . . . . ?
C30 C21 C22 C23 -165.4(18) . . . . ?
C30 C21 C22 C27 7(3) . . . . ?

loop_
_twin_individual_id
_twin_individual_mass_fraction_refined
1 0.9832(9)
2 0.0168(9)
